data_7238452
loop_
_publ_author_name
'Neto, Brenno A. D.'
'Carvalho, Pedro H. P. R.'
'Santos, Diego C. B. D.'
'Gatto, Claudia C.'
'Ramos, Luciana M.'
'Vasconcelos, Nathalia M. de'
'Corr\^ea, Jos\'e R.'
'Costa, Ma\'isa B.'
'de Oliveira, Heibbe C. B.'
'Silva, Rafael G.'

_publ_section_title
;
 Synthesis, properties and highly selective mitochondria staining with
 novel, stable and superior benzothiadiazole fluorescent probes
;
_journal_issue 4
_journal_name_full 'RSC Adv.'
_journal_page_first 1524
_journal_paper_doi 10.1039/C1RA00701G
_journal_volume 2
_journal_year 2012
_chemical_formula_moiety 'C11 H8 N4 S'
_chemical_formula_sum 'C11 H8 N4 S'
_chemical_formula_weight 228.27
_space_group_IT_number 13
_space_group_name_Hall '-P 2yac'
_space_group_name_H-M_alt 'P 1 2/n 1'
_symmetry_cell_setting monoclinic
_symmetry_space_group_name_H-M 'P 1 2/n 1'
_atom_sites_solution_hydrogens geom
_atom_sites_solution_primary direct
_atom_sites_solution_secondary difmap
_audit_creation_method SHELXL-97
_cell_angle_alpha 90.00
_cell_angle_beta 93.832(2)
_cell_angle_gamma 90.00
_cell_formula_units_Z 8
_cell_length_a 22.9294(8)
_cell_length_b 3.8241(2)
_cell_length_c 23.2133(8)
_cell_measurement_reflns_used 2928
_cell_measurement_temperature 296(2)
_cell_measurement_theta_max 19.7962
_cell_measurement_theta_min 2.4175
_cell_volume 2030.89(15)
_computing_cell_refinement 'SAINT V7.68A (Bruker AXS, 2009)'
_computing_data_collection 'Bruker Instrument Service v2011.2.0.0'
_computing_data_reduction 'SAINT V7.68A (Bruker AXS, 2009)'
_computing_molecular_graphics 'Ortep-3 for Windows (Farrugia, 2008)'
_computing_publication_material 'SHELXS-97 (Sheldrick, 2008)'
_computing_structure_refinement 'SHELXL-97 (Sheldrick, 2008)'
_computing_structure_solution 'SHELXS-97 (Sheldrick, 2008)'
_diffrn_ambient_temperature 296(2)
_diffrn_measured_fraction_theta_full 0.995
_diffrn_measured_fraction_theta_max 0.995
_diffrn_measurement_device_type 'Bruker CCD Smart APEX II'
_diffrn_measurement_method 'phi and omega scans'
_diffrn_radiation_monochromator graphite
_diffrn_radiation_source 'fine-focus sealed tube'
_diffrn_radiation_type MoK\a
_diffrn_radiation_wavelength 0.71073
_diffrn_reflns_av_R_equivalents 0.1326
_diffrn_reflns_av_sigmaI/netI 0.1520
_diffrn_reflns_limit_h_max 28
_diffrn_reflns_limit_h_min -28
_diffrn_reflns_limit_k_max 4
_diffrn_reflns_limit_k_min -4
_diffrn_reflns_limit_l_max 29
_diffrn_reflns_limit_l_min -29
_diffrn_reflns_number 24791
_diffrn_reflns_theta_full 26.67
_diffrn_reflns_theta_max 26.67
_diffrn_reflns_theta_min 1.76
_exptl_absorpt_coefficient_mu 0.292
_exptl_absorpt_correction_T_max 0.98
_exptl_absorpt_correction_T_min 0.89
_exptl_absorpt_correction_type multi-scan
_exptl_absorpt_process_details 'SADABS V2008/1 (Bruker AXS)'
_exptl_crystal_colour red
_exptl_crystal_density_diffrn 1.493
_exptl_crystal_density_method 'not measured'
_exptl_crystal_description needle
_exptl_crystal_F_000 944
_exptl_crystal_size_max 0.40
_exptl_crystal_size_mid 0.10
_exptl_crystal_size_min 0.08
_refine_diff_density_max 0.309
_refine_diff_density_min -0.388
_refine_diff_density_rms 0.074
_refine_ls_extinction_coef 0.0075(9)
_refine_ls_extinction_expression Fc^*^=kFc[1+0.001xFc^2^\l^3^/sin(2\q)]^-1/4^
_refine_ls_extinction_method SHELXL
_refine_ls_goodness_of_fit_ref 0.930
_refine_ls_hydrogen_treatment mixed
_refine_ls_matrix_type full
_refine_ls_number_parameters 330
_refine_ls_number_reflns 4259
_refine_ls_number_restraints 0
_refine_ls_restrained_S_all 0.930
_refine_ls_R_factor_all 0.1956
_refine_ls_R_factor_gt 0.0622
_refine_ls_shift/su_max 0.000
_refine_ls_shift/su_mean 0.000
_refine_ls_structure_factor_coef Fsqd
_refine_ls_weighting_details 'calc w=1/[\s^2^(Fo^2^)+(0.0494P)^2^+6.9398P] where P=(Fo^2^+2Fc^2^)/3'
_refine_ls_weighting_scheme calc
_refine_ls_wR_factor_gt 0.1270
_refine_ls_wR_factor_ref 0.1872
_reflns_number_gt 1909
_reflns_number_total 4259
_reflns_threshold_expression >2sigma(I)
_cod_data_source_file c1ra00701g.txt
_cod_data_source_block 08
_cod_original_sg_symbol_H-M P2/n
_cod_database_code 7238452

loop_
_symmetry_equiv_pos_as_xyz
'x, y, z'
'-x+1/2, y, -z+1/2'
'-x, -y, -z'
'x-1/2, -y, z-1/2'

loop_
_atom_site_label
_atom_site_type_symbol
_atom_site_fract_x
_atom_site_fract_y
_atom_site_fract_z
_atom_site_U_iso_or_equiv
_atom_site_adp_type
_atom_site_occupancy
_atom_site_symmetry_multiplicity
_atom_site_calc_flag
_atom_site_refinement_flags
S2 S 0.17895(6) 1.3224(4) 0.32778(5) 0.0523(4) Uani 1 1 d .
S2' S 0.17224(6) 0.6897(5) 1.17986(5) 0.0612(5) Uani 1 1 d .
N3 N 0.12393(15) 1.1537(12) 0.29112(14) 0.0434(11) Uani 1 1 d .
N10 N 0.01742(17) 0.8320(12) 0.25675(15) 0.0445(11) Uani 1 1 d .
N1 N 0.15661(18) 1.3089(12) 0.39193(16) 0.0487(11) Uani 1 1 d .
N10' N 0.24414(18) 0.8043(13) 1.01171(17) 0.0477(11) Uani 1 1 d .
N3' N 0.20865(17) 0.6998(12) 1.12296(15) 0.0498(11) Uani 1 1 d .
N16' N 0.24595(17) 0.9796(13) 0.91481(16) 0.0509(12) Uani 1 1 d .
N1' N 0.11122(16) 0.8528(13) 1.15594(17) 0.0550(12) Uani 1 1 d .
C15 C -0.1307(2) 0.5692(18) 0.2265(3) 0.0625(17) Uani 1 1 d .
C11 C -0.0340(2) 0.6954(14) 0.22867(18) 0.0420(12) Uani 1 1 d .
C8 C 0.1024(2) 1.1618(13) 0.38673(18) 0.0388(11) Uani 1 1 d .
N16 N -0.08250(17) 0.6917(13) 0.25643(17) 0.0542(12) Uani 1 1 d .
C4 C 0.02844(19) 0.9141(13) 0.31435(18) 0.0376(12) Uani 1 1 d .
C15' C 0.2774(3) 1.0060(18) 0.8682(2) 0.0601(16) Uani 1 1 d .
C11' C 0.2735(2) 0.8320(14) 0.96145(19) 0.0427(12) Uani 1 1 d .
C4' C 0.1878(2) 0.9007(13) 1.02305(19) 0.0423(12) Uani 1 1 d .
C5 C -0.0054(2) 0.8556(14) 0.35878(19) 0.0478(13) Uani 1 1 d .
H5 H -0.0422 0.7568 0.3515 0.057 Uiso 1 1 calc R
C9 C 0.0840(2) 1.0751(13) 0.32872(18) 0.0392(11) Uani 1 1 d .
C7' C 0.0732(2) 1.0745(15) 1.0597(2) 0.0540(14) Uani 1 1 d .
H7' H 0.0360 1.1283 1.0705 0.065 Uiso 1 1 calc R
C6' C 0.0893(2) 1.1331(15) 1.0054(2) 0.0530(14) Uani 1 1 d .
H6' H 0.0620 1.2336 0.9790 0.064 Uiso 1 1 calc R
C13 C -0.0800(3) 0.4498(16) 0.1442(2) 0.0568(15) Uani 1 1 d .
C14' C 0.3338(3) 0.8921(17) 0.8655(2) 0.0634(17) Uani 1 1 d .
C12' C 0.3302(2) 0.7101(16) 0.9634(2) 0.0482(14) Uani 1 1 d .
C7 C 0.0661(2) 1.0941(15) 0.4317(2) 0.0495(14) Uani 1 1 d .
H7 H 0.0773 1.1511 0.4698 0.059 Uiso 1 1 calc R
C8' C 0.1164(2) 0.9260(15) 1.09923(19) 0.0474(13) Uani 1 1 d .
C9' C 0.17286(19) 0.8389(14) 1.08088(18) 0.0402(12) Uani 1 1 d .
C6 C 0.0142(2) 0.9421(16) 0.4169(2) 0.0561(15) Uani 1 1 d .
H6 H -0.0103 0.8905 0.4461 0.067 Uiso 1 1 calc R
C5' C 0.1450(2) 1.0508(14) 0.9866(2) 0.0489(13) Uani 1 1 d .
H5' H 0.1530 1.0991 0.9486 0.059 Uiso 1 1 calc R
C13' C 0.3609(3) 0.7398(17) 0.9148(2) 0.0572(16) Uani 1 1 d .
C12 C -0.0304(2) 0.5737(15) 0.1726(2) 0.0485(14) Uani 1 1 d .
C14 C -0.1314(3) 0.4504(18) 0.1714(3) 0.0624(17) Uani 1 1 d .
H10' H 0.264(2) 0.694(15) 1.040(2) 0.070(19) Uiso 1 1 d .
H12' H 0.3497(19) 0.610(13) 0.9981(19) 0.050(14) Uiso 1 1 d .
H12 H 0.0085(19) 0.557(12) 0.1546(17) 0.042(13) Uiso 1 1 d .
H10 H 0.047(2) 0.865(13) 0.2310(19) 0.051(15) Uiso 1 1 d .
H14' H 0.357(3) 0.927(18) 0.829(3) 0.11(2) Uiso 1 1 d .
H13 H -0.076(2) 0.362(14) 0.107(2) 0.063(16) Uiso 1 1 d .
H15 H -0.1657(19) 0.568(13) 0.2518(18) 0.048(14) Uiso 1 1 d .
H15' H 0.257(2) 1.119(15) 0.835(2) 0.071(17) Uiso 1 1 d .
H13' H 0.402(2) 0.669(13) 0.9148(19) 0.055(15) Uiso 1 1 d .
H14 H -0.165(2) 0.367(16) 0.153(2) 0.08(2) Uiso 1 1 d .

loop_
_atom_site_aniso_label
_atom_site_aniso_U_11
_atom_site_aniso_U_22
_atom_site_aniso_U_33
_atom_site_aniso_U_23
_atom_site_aniso_U_13
_atom_site_aniso_U_12
S2 0.0479(8) 0.0662(10) 0.0422(7) -0.0045(7) -0.0013(6) -0.0091(8)
S2' 0.0545(9) 0.0888(12) 0.0406(7) 0.0081(8) 0.0048(6) 0.0001(9)
N3 0.035(2) 0.063(3) 0.0317(18) -0.004(2) -0.0011(16) -0.007(2)
N10 0.040(2) 0.062(3) 0.0311(19) -0.007(2) -0.0021(17) -0.006(2)
N1 0.055(3) 0.050(3) 0.040(2) -0.002(2) -0.0015(19) -0.003(2)
N10' 0.040(2) 0.065(3) 0.038(2) 0.003(2) 0.0040(19) 0.004(2)
N3' 0.052(3) 0.060(3) 0.036(2) 0.004(2) 0.0001(18) -0.001(2)
N16' 0.042(2) 0.068(3) 0.042(2) 0.002(2) -0.0011(19) -0.007(2)
N1' 0.037(2) 0.080(3) 0.049(2) -0.003(3) 0.0041(18) 0.004(3)
C15 0.041(3) 0.086(5) 0.059(3) -0.002(4) -0.007(3) -0.011(4)
C11 0.048(3) 0.043(3) 0.035(2) 0.000(2) -0.003(2) 0.000(3)
C8 0.038(3) 0.045(3) 0.033(2) 0.000(2) 0.0023(19) -0.001(3)
N16 0.042(2) 0.073(3) 0.047(2) -0.005(3) 0.0010(19) -0.006(3)
C4 0.031(2) 0.048(3) 0.032(2) -0.002(2) -0.0048(19) 0.001(2)
C15' 0.060(4) 0.080(5) 0.040(3) 0.006(3) 0.004(3) -0.015(4)
C11' 0.041(3) 0.051(3) 0.035(2) -0.005(3) -0.004(2) -0.006(3)
C4' 0.044(3) 0.047(3) 0.036(2) -0.004(2) 0.001(2) -0.001(3)
C5 0.040(3) 0.059(4) 0.044(3) 0.002(3) 0.004(2) -0.004(3)
C9 0.042(3) 0.042(3) 0.034(2) 0.003(2) 0.000(2) 0.003(3)
C7' 0.045(3) 0.060(4) 0.056(3) -0.006(3) -0.003(2) 0.003(3)
C6' 0.052(3) 0.061(4) 0.045(3) 0.001(3) -0.004(2) 0.008(3)
C13 0.070(4) 0.057(4) 0.042(3) -0.004(3) -0.009(3) -0.003(3)
C14' 0.072(4) 0.070(4) 0.049(3) -0.005(3) 0.014(3) -0.019(4)
C12' 0.037(3) 0.062(4) 0.045(3) 0.001(3) -0.001(2) 0.003(3)
C7 0.043(3) 0.067(4) 0.037(2) -0.002(3) -0.008(2) 0.000(3)
C8' 0.051(3) 0.057(3) 0.035(2) -0.010(3) 0.009(2) -0.008(3)
C9' 0.037(3) 0.050(3) 0.034(2) -0.005(2) 0.0040(19) -0.006(3)
C6 0.060(3) 0.070(4) 0.038(3) 0.005(3) 0.006(2) 0.001(3)
C5' 0.052(3) 0.056(3) 0.037(2) 0.000(3) -0.005(2) 0.001(3)
C13' 0.045(3) 0.066(4) 0.061(3) -0.006(3) 0.015(3) -0.001(3)
C12 0.040(3) 0.064(4) 0.040(3) -0.006(3) -0.007(2) 0.001(3)
C14 0.055(4) 0.070(4) 0.060(4) 0.001(3) -0.014(3) -0.014(4)

loop_
_atom_type_symbol
_atom_type_description
_atom_type_scat_dispersion_real
_atom_type_scat_dispersion_imag
_atom_type_scat_source
C C 0.0033 0.0016 'International Tables Vol C Tables 4.2.6.8 and 6.1.1.4'
H H 0.0000 0.0000 'International Tables Vol C Tables 4.2.6.8 and 6.1.1.4'
N N 0.0061 0.0033 'International Tables Vol C Tables 4.2.6.8 and 6.1.1.4'
S S 0.1246 0.1234 'International Tables Vol C Tables 4.2.6.8 and 6.1.1.4'

loop_
_geom_angle_atom_site_label_1
_geom_angle_atom_site_label_2
_geom_angle_atom_site_label_3
_geom_angle
N1 S2 N3 100.9(2)
N1' S2' N3' 101.3(2)
C9 N3 S2 106.9(3)
C4 N10 C11 128.7(4)
C4 N10 H10 119(3)
C11 N10 H10 112(3)
C8 N1 S2 106.0(3)
C4' N10' C11' 130.5(4)
C4' N10' H10' 116(3)
C11' N10' H10' 114(3)
C9' N3' S2' 106.3(3)
C11' N16' C15' 115.6(5)
C8' N1' S2' 106.6(3)
N16 C15 C14 124.1(6)
N16 C15 H15 111(2)
C14 C15 H15 125(3)
N16 C11 C12 123.9(4)
N16 C11 N10 118.9(4)
C12 C11 N10 117.1(4)
N1 C8 C7 126.4(4)
N1 C8 C9 113.0(4)
C7 C8 C9 120.6(4)
C11 N16 C15 116.0(4)
C5 C4 N10 128.7(4)
C5 C4 C9 116.1(4)
N10 C4 C9 115.2(4)
N16' C15' C14' 124.9(6)
N16' C15' H15' 114(3)
C14' C15' H15' 121(3)
N16' C11' C12' 124.1(4)
N16' C11' N10' 118.7(4)
C12' C11' N10' 117.1(4)
C5' C4' N10' 129.0(4)
C5' C4' C9' 116.1(4)
N10' C4' C9' 114.9(4)
C4 C5 C6 121.4(5)
C4 C5 H5 119.3
C6 C5 H5 119.3
N3 C9 C8 113.0(4)
N3 C9 C4 125.4(4)
C8 C9 C4 121.5(4)
C6' C7' C8' 116.5(5)
C6' C7' H7' 121.8
C8' C7' H7' 121.8
C7' C6' C5' 123.9(5)
C7' C6' H6' 118.0
C5' C6' H6' 118.0
C12 C13 C14 119.4(5)
C12 C13 H13 116(3)
C14 C13 H13 124(3)
C15' C14' C13' 117.8(5)
C15' C14' H14' 122(4)
C13' C14' H14' 121(4)
C13' C12' C11' 118.6(5)
C13' C12' H12' 119(3)
C11' C12' H12' 123(3)
C6 C7 C8 116.5(4)
C6 C7 H7 121.7
C8 C7 H7 121.7
N1' C8' C7' 127.2(5)
N1' C8' C9' 112.4(4)
C7' C8' C9' 120.4(4)
N3' C9' C4' 125.2(4)
N3' C9' C8' 113.4(4)
C4' C9' C8' 121.4(4)
C7 C6 C5 123.8(5)
C7 C6 H6 118.1
C5 C6 H6 118.1
C4' C5' C6' 121.6(4)
C4' C5' H5' 119.2
C6' C5' H5' 119.2
C12' C13' C14' 119.0(6)
C12' C13' H13' 121(3)
C14' C13' H13' 119(3)
C13 C12 C11 118.0(5)
C13 C12 H12 120(2)
C11 C12 H12 121(2)
C15 C14 C13 118.5(5)
C15 C14 H14 120(4)
C13 C14 H14 121(4)

loop_
_geom_bond_atom_site_label_1
_geom_bond_atom_site_label_2
_geom_bond_distance
S2 N1 1.608(4)
S2 N3 1.609(4)
S2' N1' 1.597(4)
S2' N3' 1.610(4)
N3 C9 1.340(5)
N10 C4 1.380(5)
N10 C11 1.410(6)
N10 H10 0.95(4)
N1 C8 1.362(6)
N10' C4' 1.385(6)
N10' C11' 1.390(6)
N10' H10' 0.88(5)
N3' C9' 1.343(6)
N16' C11' 1.341(6)
N16' C15' 1.345(6)
N1' C8' 1.359(6)
C15 N16 1.348(6)
C15 C14 1.356(8)
C15 H15 1.03(4)
C11 N16 1.321(6)
C11 C12 1.389(6)
C8 C7 1.403(6)
C8 C9 1.423(6)
C4 C5 1.349(6)
C4 C9 1.434(6)
C15' C14' 1.369(8)
C15' H15' 0.98(5)
C11' C12' 1.378(6)
C4' C5' 1.378(6)
C4' C9' 1.427(6)
C5 C6 1.432(6)
C5 H5 0.9300
C7' C6' 1.353(6)
C7' C8' 1.423(7)
C7' H7' 0.9300
C6' C5' 1.414(7)
C6' H6' 0.9300
C13 C12 1.361(7)
C13 C14 1.374(8)
C13 H13 0.94(5)
C14' C13' 1.393(8)
C14' H14' 1.04(6)
C12' C13' 1.373(7)
C12' H12' 0.98(4)
C7 C6 1.349(7)
C7 H7 0.9300
C8' C9' 1.428(6)
C6 H6 0.9300
C5' H5' 0.9300
C13' H13' 0.98(5)
C12 H12 1.01(4)
C14 H14 0.91(6)

loop_
_geom_hbond_atom_site_label_D
_geom_hbond_atom_site_label_H
_geom_hbond_atom_site_label_A
_geom_hbond_distance_DH
_geom_hbond_distance_HA
_geom_hbond_distance_DA
_geom_hbond_angle_DHA
_geom_hbond_site_symmetry_A
N10 H10 N1' 0.95(4) 2.35(5) 3.283(6) 168(4) 1_554

loop_
_geom_torsion_atom_site_label_1
_geom_torsion_atom_site_label_2
_geom_torsion_atom_site_label_3
_geom_torsion_atom_site_label_4
_geom_torsion
N1 S2 N3 C9 -0.1(4)
N3 S2 N1 C8 0.4(4)
N1' S2' N3' C9' 0.2(4)
N3' S2' N1' C8' 0.2(4)
C4 N10 C11 N16 12.3(8)
C4 N10 C11 C12 -168.1(5)
S2 N1 C8 C7 179.4(5)
S2 N1 C8 C9 -0.5(5)
C12 C11 N16 C15 -1.8(8)
N10 C11 N16 C15 177.7(5)
C14 C15 N16 C11 0.7(9)
C11 N10 C4 C5 6.4(9)
C11 N10 C4 C9 -175.3(5)
C11' N16' C15' C14' 0.6(9)
C15' N16' C11' C12' -0.3(8)
C15' N16' C11' N10' 178.4(5)
C4' N10' C11' N16' 1.4(9)
C4' N10' C11' C12' -179.8(5)
C11' N10' C4' C5' 0.5(9)
C11' N10' C4' C9' -178.6(5)
N10 C4 C5 C6 176.7(5)
C9 C4 C5 C6 -1.5(8)
S2 N3 C9 C8 -0.1(5)
S2 N3 C9 C4 -179.0(4)
N1 C8 C9 N3 0.4(6)
C7 C8 C9 N3 -179.4(5)
N1 C8 C9 C4 179.3(4)
C7 C8 C9 C4 -0.5(8)
C5 C4 C9 N3 179.7(5)
N10 C4 C9 N3 1.2(7)
C5 C4 C9 C8 1.0(7)
N10 C4 C9 C8 -177.5(5)
C8' C7' C6' C5' 1.1(9)
N16' C15' C14' C13' -0.5(10)
N16' C11' C12' C13' 0.0(9)
N10' C11' C12' C13' -178.8(5)
N1 C8 C7 C6 -179.2(5)
C9 C8 C7 C6 0.6(8)
S2' N1' C8' C7' 179.9(5)
S2' N1' C8' C9' -0.6(6)
C6' C7' C8' N1' 178.1(6)
C6' C7' C8' C9' -1.4(8)
S2' N3' C9' C4' 179.1(4)
S2' N3' C9' C8' -0.5(6)
C5' C4' C9' N3' -179.1(5)
N10' C4' C9' N3' 0.1(8)
C5' C4' C9' C8' 0.5(7)
N10' C4' C9' C8' 179.7(5)
N1' C8' C9' N3' 0.7(7)
C7' C8' C9' N3' -179.7(5)
N1' C8' C9' C4' -178.9(5)
C7' C8' C9' C4' 0.7(8)
C8 C7 C6 C5 -1.2(9)
C4 C5 C6 C7 1.8(9)
N10' C4' C5' C6' 180.0(5)
C9' C4' C5' C6' -0.9(8)
C7' C6' C5' C4' 0.1(9)
C11' C12' C13' C14' 0.1(9)
C15' C14' C13' C12' 0.1(9)
C14 C13 C12 C11 0.2(9)
N16 C11 C12 C13 1.4(8)
N10 C11 C12 C13 -178.2(5)
N16 C15 C14 C13 0.8(10)
C12 C13 C14 C15 -1.3(9)
